data_7118561
loop_
_publ_author_name
'Wu, Jing-Jing'
'Shi, Yong'
'Tian, Wei-Sheng'

_publ_section_title
;
 Synthesis of the aglycon of aspafiliosides E and F based on cascade
 reactions.
;
_journal_issue 9
_journal_name_full 'Chemical communications (Cambridge, England)'
_journal_page_first 1942
_journal_page_last 1944
_journal_paper_doi 10.1039/c5cc08856a
_journal_volume 52
_journal_year 2016
_chemical_absolute_configuration ad
_chemical_formula_sum 'C29 H44 O6'
_chemical_formula_weight 488.64
_chemical_melting_point 173
_chemical_name_systematic
'(3S,5S,8R,9S,10S,13R,14R,16R,17R)-16-hydroxy-10,17-dimethyl-17-((S)-1-((2R,5R)-5-methyl-6-oxotetrahydro-2H-pyran-2-yl)ethyl)tetradecahydro-15H-13,14-epoxycyclopenta[a]phenanthren-3-yl acetate'
_space_group_IT_number 4
_symmetry_cell_setting monoclinic
_symmetry_space_group_name_Hall 'P 2yb'
_symmetry_space_group_name_H-M 'P 1 21 1'
_atom_sites_solution_hydrogens geom
_atom_sites_solution_primary direct
_atom_sites_solution_secondary difmap
_audit_creation_method SHELXL-97
_audit_update_record
;
2015-10-23 deposited with the CCDC.
2015-12-03 downloaded from the CCDC.
;
_cell_angle_alpha 90.00
_cell_angle_beta 95.286(2)
_cell_angle_gamma 90.00
_cell_formula_units_Z 2
_cell_length_a 9.9607(10)
_cell_length_b 7.2910(8)
_cell_length_c 18.5284(19)
_cell_measurement_reflns_used 2864
_cell_measurement_temperature 293(2)
_cell_measurement_theta_max 56.330
_cell_measurement_theta_min 4.415
_cell_volume 1339.9(2)
_computing_cell_refinement 'Bruker SMART'
_computing_data_collection 'Bruker SMART'
_computing_data_reduction 'Bruker SHELXTL'
_computing_molecular_graphics 'Bruker SHELXTL'
_computing_publication_material 'Bruker SHELXTL'
_computing_structure_refinement 'SHELXL-97 (Sheldrick, 1997)'
_computing_structure_solution 'SHELXS-97 (Sheldrick, 1990)'
_diffrn_ambient_temperature 293(2)
_diffrn_measured_fraction_theta_full 0.999
_diffrn_measured_fraction_theta_max 0.999
_diffrn_measurement_device_type 'CCD area detector'
_diffrn_measurement_method 'phi and omega scans'
_diffrn_radiation_monochromator graphite
_diffrn_radiation_source 'fine-focus sealed tube'
_diffrn_radiation_type MoK\a
_diffrn_radiation_wavelength 0.71073
_diffrn_reflns_av_R_equivalents 0.0290
_diffrn_reflns_av_sigmaI/netI 0.0440
_diffrn_reflns_limit_h_max 12
_diffrn_reflns_limit_h_min -11
_diffrn_reflns_limit_k_max 8
_diffrn_reflns_limit_k_min -8
_diffrn_reflns_limit_l_max 21
_diffrn_reflns_limit_l_min -22
_diffrn_reflns_number 8136
_diffrn_reflns_theta_full 25.99
_diffrn_reflns_theta_max 25.99
_diffrn_reflns_theta_min 2.05
_exptl_absorpt_coefficient_mu 0.083
_exptl_absorpt_correction_T_max 1.00000
_exptl_absorpt_correction_T_min 0.68398
_exptl_absorpt_correction_type empirical
_exptl_absorpt_process_details sadabs
_exptl_crystal_colour colorless
_exptl_crystal_density_diffrn 1.211
_exptl_crystal_density_method 'not measured'
_exptl_crystal_description prismatic
_exptl_crystal_F_000 532
_exptl_crystal_recrystallization_method 'Re-crystallisation from solvent: EtOH'
_exptl_crystal_size_max 0.211
_exptl_crystal_size_mid 0.154
_exptl_crystal_size_min 0.117
_refine_diff_density_max 0.215
_refine_diff_density_min -0.242
_refine_diff_density_rms 0.047
_refine_ls_abs_structure_details 'Flack H D (1983), Acta Cryst. A39, 876-881'
_refine_ls_abs_structure_Flack -1.8(14)
_refine_ls_extinction_method none
_refine_ls_goodness_of_fit_ref 1.035
_refine_ls_hydrogen_treatment constr
_refine_ls_matrix_type full
_refine_ls_number_parameters 368
_refine_ls_number_reflns 4763
_refine_ls_number_restraints 55
_refine_ls_restrained_S_all 1.062
_refine_ls_R_factor_all 0.0638
_refine_ls_R_factor_gt 0.0583
_refine_ls_shift/su_max 0.005
_refine_ls_shift/su_mean 0.000
_refine_ls_structure_factor_coef Fsqd
_refine_ls_weighting_details 'calc w=1/[\s^2^(Fo^2^)+(0.0889P)^2^+0.2601P] where P=(Fo^2^+2Fc^2^)/3'
_refine_ls_weighting_scheme calc
_refine_ls_wR_factor_gt 0.1516
_refine_ls_wR_factor_ref 0.1574
_reflns_number_gt 4345
_reflns_number_total 4763
_reflns_threshold_expression >2sigma(I)
_cod_data_source_file c5cc08856a2.cif
_cod_data_source_block cd213715
_cod_depositor_comments
;
The following automatic conversions were performed:

'_symmetry_cell_setting' value 'Monoclinic' changed to 'monoclinic'
according to
/usr/data/users/saulius/crontab/automatic-downloads/rss-feeds/RSC/lib/dictionaries/cif_core.dic
dictionary named 'cif_core.dic' version 2.4.2 from 2011-04-26.

Automatic conversion script
Id: cif_fix_values 4268 2015-11-12 08:31:59Z antanas 
;
_cod_original_sg_symbol_H-M P2(1)
_cod_database_code 7118561

loop_
_symmetry_equiv_pos_as_xyz
'x, y, z'
'-x, y+1/2, -z'

loop_
_atom_site_label
_atom_site_type_symbol
_atom_site_fract_x
_atom_site_fract_y
_atom_site_fract_z
_atom_site_U_iso_or_equiv
_atom_site_adp_type
_atom_site_occupancy
_atom_site_symmetry_multiplicity
_atom_site_calc_flag
_atom_site_refinement_flags
_atom_site_disorder_assembly
_atom_site_disorder_group
O1 O 0.97194(18) 0.5946(3) 0.21793(10) 0.0424(4) Uani 1 1 d . . .
O2 O 0.9739(3) 0.8336(3) 0.33614(13) 0.0617(6) Uani 1 1 d . . .
H2 H 0.9267 0.8120 0.2985 0.093 Uiso 1 1 calc R . .
O3 O 0.6364(2) 0.3978(5) 0.3600(2) 0.1020(12) Uani 1 1 d . . .
O5 O 1.2707(3) 0.4176(4) -0.21490(13) 0.0753(8) Uani 1 1 d . . .
O6 O 1.3428(2) 0.1954(3) -0.13856(10) 0.0532(5) Uani 1 1 d . . .
C1 C 1.1542(3) 0.1352(4) 0.02509(16) 0.0470(7) Uani 1 1 d . . .
H1A H 1.1439 0.0250 0.0534 0.056 Uiso 1 1 calc R . .
H1B H 1.0647 0.1785 0.0082 0.056 Uiso 1 1 calc R . .
C2 C 1.2291(3) 0.0867(5) -0.04022(17) 0.0521(7) Uani 1 1 d . . .
H2A H 1.3145 0.0299 -0.0238 0.063 Uiso 1 1 calc R . .
H2B H 1.1765 -0.0014 -0.0701 0.063 Uiso 1 1 calc R . .
C3 C 1.2544(3) 0.2539(5) -0.08489(16) 0.0485(7) Uani 1 1 d . . .
H3 H 1.1691 0.2983 -0.1092 0.058 Uiso 1 1 calc R . .
C4 C 1.3216(3) 0.4048(5) -0.03968(15) 0.0465(7) Uani 1 1 d . . .
H4A H 1.3273 0.5137 -0.0693 0.056 Uiso 1 1 calc R . .
H4B H 1.4126 0.3678 -0.0228 0.056 Uiso 1 1 calc R . .
C5 C 1.2439(3) 0.4504(4) 0.02586(15) 0.0396(6) Uani 1 1 d . . .
H5 H 1.1531 0.4862 0.0059 0.048 Uiso 1 1 calc R . .
C6 C 1.3021(3) 0.6163(4) 0.06721(16) 0.0479(7) Uani 1 1 d . . .
H6A H 1.3929 0.5887 0.0879 0.057 Uiso 1 1 calc R . .
H6B H 1.3071 0.7186 0.0341 0.057 Uiso 1 1 calc R . .
C7 C 1.2161(3) 0.6691(4) 0.12707(16) 0.0465(7) Uani 1 1 d . . .
H7A H 1.1294 0.7132 0.1060 0.056 Uiso 1 1 calc R . .
H7B H 1.2596 0.7678 0.1555 0.056 Uiso 1 1 calc R . .
C8 C 1.1949(3) 0.5065(4) 0.17635(15) 0.0382(6) Uani 1 1 d . . .
H8 H 1.2842 0.4685 0.1978 0.046 Uiso 1 1 calc R . .
C9 C 1.1337(3) 0.3426(4) 0.13355(15) 0.0374(6) Uani 1 1 d . . .
H9 H 1.0487 0.3851 0.1082 0.045 Uiso 1 1 calc R . .
C10 C 1.2251(2) 0.2823(4) 0.07433(14) 0.0370(6) Uani 1 1 d . . .
C11 C 1.0973(3) 0.1930(4) 0.18667(15) 0.0462(7) Uani 1 1 d . . .
H11A H 1.1771 0.1605 0.2181 0.055 Uiso 1 1 calc R . .
H11B H 1.0672 0.0844 0.1596 0.055 Uiso 1 1 calc R . .
C12 C 0.9859(3) 0.2560(4) 0.23331(16) 0.0459(7) Uani 1 1 d . . .
H12A H 0.9005 0.2585 0.2036 0.055 Uiso 1 1 calc R . .
H12B H 0.9782 0.1679 0.2719 0.055 Uiso 1 1 calc R . .
C13 C 1.0130(2) 0.4423(4) 0.26581(14) 0.0371(6) Uani 1 1 d . . .
C14 C 1.1147(2) 0.5597(4) 0.23762(14) 0.0378(6) Uani 1 1 d . . .
C15 C 1.1723(3) 0.6869(5) 0.29612(15) 0.0486(7) Uani 1 1 d . . .
H15A H 1.1855 0.8087 0.2770 0.058 Uiso 1 1 calc R . .
H15B H 1.2579 0.6413 0.3183 0.058 Uiso 1 1 calc R . .
C16 C 1.0662(3) 0.6891(5) 0.35078(16) 0.0507(7) Uani 1 1 d . . .
H16 H 1.1118 0.7063 0.3995 0.061 Uiso 1 1 calc R . .
C17 C 1.0026(3) 0.4904(4) 0.34571(15) 0.0434(6) Uani 1 1 d . . .
C18 C 1.0961(3) 0.3607(5) 0.39128(17) 0.0554(8) Uani 1 1 d . . .
H18A H 1.0645 0.2369 0.3844 0.083 Uiso 1 1 calc R . .
H18B H 1.0967 0.3931 0.4415 0.083 Uiso 1 1 calc R . .
H18C H 1.1857 0.3704 0.3766 0.083 Uiso 1 1 calc R . .
C19 C 1.3596(3) 0.2071(5) 0.10882(16) 0.0492(7) Uani 1 1 d . . .
H19A H 1.4068 0.3019 0.1368 0.074 Uiso 1 1 calc R . .
H19B H 1.4133 0.1665 0.0715 0.074 Uiso 1 1 calc R . .
H19C H 1.3429 0.1058 0.1399 0.074 Uiso 1 1 calc R . .
C20 C 0.8578(3) 0.4992(5) 0.36980(17) 0.0515(7) Uani 1 1 d . . .
H20 H 0.8103 0.5891 0.3374 0.062 Uiso 1 1 calc R B .
C21 C 0.8559(5) 0.5794(7) 0.4456(2) 0.0834(13) Uani 1 1 d . . .
H21A H 0.9082 0.5031 0.4798 0.125 Uiso 1 1 calc R . .
H21B H 0.7646 0.5851 0.4582 0.125 Uiso 1 1 calc R . .
H21C H 0.8936 0.7007 0.4466 0.125 Uiso 1 1 calc R . .
C22 C 0.7733(3) 0.3258(5) 0.36117(17) 0.0506(7) Uani 1 1 d . . .
H22 H 0.7851 0.2715 0.3138 0.061 Uiso 1 1 calc R . .
C23 C 0.7961(3) 0.1788(6) 0.4183(2) 0.0621(9) Uani 1 1 d . . .
H23A H 0.7973 0.2341 0.4660 0.075 Uiso 0.50 1 calc PR A 1
H23B H 0.8830 0.1214 0.4145 0.075 Uiso 0.50 1 calc PR A 1
H23C H 0.8436 0.2318 0.4604 0.075 Uiso 0.50 1 d PR A 2
H23D H 0.8506 0.0838 0.3994 0.075 Uiso 0.50 1 d PR A 2
O4 O 0.4204(6) 0.3111(16) 0.3261(5) 0.109(3) Uani 0.50 1 d PU B 1
C24 C 0.6844(9) 0.0318(18) 0.4096(7) 0.088(3) Uani 0.50 1 d PDU B 1
H24A H 0.7059 -0.0503 0.3711 0.106 Uiso 0.50 1 calc PR B 1
H24B H 0.6899 -0.0397 0.4540 0.106 Uiso 0.50 1 calc PR B 1
C25 C 0.5460(11) 0.088(2) 0.3941(8) 0.095(3) Uani 0.50 1 d PDU B 1
H25 H 0.5315 0.0084 0.3514 0.114 Uiso 0.50 1 calc PR B 1
C26 C 0.5294(15) 0.256(2) 0.3517(8) 0.092(3) Uani 0.50 1 d PDU B 1
C27 C 0.4356(17) 0.009(3) 0.4286(10) 0.137(5) Uani 0.45 1 d PDU B 1
H27A H 0.4342 0.0592 0.4764 0.205 Uiso 0.45 1 calc PR B 1
H27B H 0.4469 -0.1217 0.4319 0.205 Uiso 0.45 1 calc PR B 1
H27C H 0.3522 0.0365 0.4006 0.205 Uiso 0.45 1 calc PR B 1
O4' O 0.4266(6) 0.3871(11) 0.3742(5) 0.098(2) Uani 0.50 1 d PU B 2
C24' C 0.6715(8) 0.0936(14) 0.4401(5) 0.071(2) Uani 0.50 1 d PDU B 2
H24C H 0.6414 0.1570 0.4817 0.086 Uiso 0.50 1 calc PR B 2
H24D H 0.6876 -0.0339 0.4530 0.086 Uiso 0.50 1 calc PR B 2
C25' C 0.5619(9) 0.1085(15) 0.3737(6) 0.0674(19) Uani 0.50 1 d PDU B 2
H25' H 0.5975 0.0667 0.3289 0.081 Uiso 0.50 1 calc PR B 2
C26' C 0.5321(12) 0.3140(15) 0.3710(7) 0.069(2) Uani 0.50 1 d PDU B 2
C27' C 0.4313(9) 0.0041(16) 0.3875(6) 0.088(3) Uani 0.55 1 d PDU B 2
H27D H 0.3677 0.0132 0.3455 0.132 Uiso 0.55 1 calc PR B 2
H27E H 0.3931 0.0571 0.4284 0.132 Uiso 0.55 1 calc PR B 2
H27F H 0.4521 -0.1225 0.3972 0.132 Uiso 0.55 1 calc PR B 2
C28 C 1.3437(3) 0.2927(5) -0.19896(16) 0.0527(8) Uani 1 1 d . . .
C29 C 1.4486(4) 0.2233(7) -0.24422(18) 0.0729(11) Uani 1 1 d . . .
H29A H 1.5292 0.2950 -0.2350 0.109 Uiso 1 1 calc R . .
H29B H 1.4164 0.2327 -0.2945 0.109 Uiso 1 1 calc R . .
H29C H 1.4680 0.0973 -0.2324 0.109 Uiso 1 1 calc R . .

loop_
_atom_site_aniso_label
_atom_site_aniso_U_11
_atom_site_aniso_U_22
_atom_site_aniso_U_33
_atom_site_aniso_U_23
_atom_site_aniso_U_13
_atom_site_aniso_U_12
O1 0.0403(9) 0.0415(11) 0.0450(10) 0.0029(8) 0.0017(7) 0.0046(8)
O2 0.0803(16) 0.0417(13) 0.0640(14) -0.0063(10) 0.0116(12) 0.0024(12)
O3 0.0411(12) 0.115(3) 0.153(3) 0.073(2) 0.0264(14) 0.0165(14)
O5 0.0848(16) 0.0773(18) 0.0651(15) 0.0190(14) 0.0133(12) 0.0248(16)
O6 0.0555(11) 0.0633(14) 0.0414(10) -0.0018(10) 0.0073(8) 0.0123(11)
C1 0.0498(15) 0.0401(17) 0.0519(16) -0.0020(12) 0.0101(12) -0.0072(13)
C2 0.0600(17) 0.0433(18) 0.0537(17) -0.0095(14) 0.0085(13) -0.0074(15)
C3 0.0415(13) 0.059(2) 0.0447(15) -0.0015(14) 0.0040(11) 0.0037(14)
C4 0.0479(14) 0.0479(17) 0.0447(15) 0.0058(13) 0.0106(11) -0.0041(14)
C5 0.0388(13) 0.0377(16) 0.0424(14) 0.0044(11) 0.0037(10) -0.0022(12)
C6 0.0587(16) 0.0385(16) 0.0483(16) 0.0040(12) 0.0150(13) -0.0134(14)
C7 0.0566(16) 0.0317(15) 0.0515(16) -0.0027(12) 0.0072(12) -0.0090(14)
C8 0.0395(12) 0.0325(14) 0.0426(14) 0.0020(11) 0.0041(10) -0.0005(11)
C9 0.0366(12) 0.0293(14) 0.0464(14) 0.0022(11) 0.0042(10) -0.0006(11)
C10 0.0370(12) 0.0294(13) 0.0451(14) 0.0041(11) 0.0059(10) -0.0005(11)
C11 0.0575(16) 0.0319(15) 0.0518(16) 0.0018(13) 0.0193(12) -0.0052(13)
C12 0.0501(15) 0.0378(16) 0.0521(16) -0.0001(13) 0.0170(12) -0.0094(13)
C13 0.0325(11) 0.0378(15) 0.0415(14) 0.0006(11) 0.0059(10) 0.0014(11)
C14 0.0413(13) 0.0299(14) 0.0419(14) 0.0037(11) 0.0025(10) 0.0006(12)
C15 0.0525(15) 0.0438(16) 0.0498(16) -0.0021(13) 0.0060(12) -0.0098(14)
C16 0.0576(16) 0.0509(18) 0.0431(15) -0.0025(14) 0.0010(12) -0.0049(15)
C17 0.0404(13) 0.0475(17) 0.0429(15) 0.0003(12) 0.0065(11) 0.0011(12)
C18 0.0465(15) 0.069(2) 0.0504(17) 0.0137(16) 0.0036(12) 0.0035(15)
C19 0.0458(15) 0.0507(18) 0.0517(16) 0.0054(14) 0.0087(12) 0.0110(14)
C20 0.0500(15) 0.0549(19) 0.0519(17) 0.0077(14) 0.0171(13) 0.0108(14)
C21 0.102(3) 0.074(3) 0.082(3) -0.021(2) 0.049(2) -0.009(2)
C22 0.0363(13) 0.069(2) 0.0486(16) 0.0047(14) 0.0130(11) 0.0028(14)
C23 0.0557(18) 0.060(2) 0.070(2) 0.0100(18) 0.0067(15) 0.0045(17)
O4 0.044(3) 0.156(7) 0.126(6) 0.044(5) -0.002(4) 0.000(4)
C24 0.066(4) 0.098(6) 0.105(6) 0.014(5) 0.028(4) -0.007(4)
C25 0.067(4) 0.107(6) 0.115(6) 0.017(5) 0.022(4) -0.013(4)
C26 0.053(4) 0.117(7) 0.109(6) 0.024(5) 0.019(4) -0.007(5)
C27 0.109(8) 0.152(10) 0.153(10) 0.035(9) 0.035(8) -0.017(8)
O4' 0.038(3) 0.103(5) 0.154(6) 0.012(5) 0.023(4) 0.004(3)
C24' 0.057(4) 0.063(4) 0.099(5) 0.017(4) 0.027(4) -0.006(3)
C25' 0.048(3) 0.067(4) 0.092(5) -0.004(3) 0.033(3) -0.017(3)
C26' 0.035(3) 0.077(5) 0.099(5) 0.009(4) 0.024(3) -0.005(3)
C27' 0.067(4) 0.098(6) 0.102(6) -0.016(5) 0.031(4) -0.038(4)
C28 0.0537(16) 0.065(2) 0.0389(15) -0.0057(14) 0.0004(12) 0.0014(17)
C29 0.075(2) 0.096(3) 0.0483(18) -0.001(2) 0.0115(16) 0.013(2)

loop_
_atom_type_symbol
_atom_type_description
_atom_type_scat_dispersion_real
_atom_type_scat_dispersion_imag
_atom_type_scat_source
C C 0.0033 0.0016 'International Tables Vol C Tables 4.2.6.8 and 6.1.1.4'
H H 0.0000 0.0000 'International Tables Vol C Tables 4.2.6.8 and 6.1.1.4'
O O 0.0106 0.0060 'International Tables Vol C Tables 4.2.6.8 and 6.1.1.4'

loop_
_geom_angle_atom_site_label_1
_geom_angle_atom_site_label_2
_geom_angle_atom_site_label_3
_geom_angle
C13 O1 C14 60.12(15)
C16 O2 H2 109.5
C26' O3 C22 128.1(6)
C26' O3 C26 21.1(8)
C22 O3 C26 114.4(7)
C28 O6 C3 118.2(3)
C2 C1 C10 113.7(2)
C2 C1 H1A 108.8
C10 C1 H1A 108.8
C2 C1 H1B 108.8
C10 C1 H1B 108.8
H1A C1 H1B 107.7
C3 C2 C1 111.6(3)
C3 C2 H2A 109.3
C1 C2 H2A 109.3
C3 C2 H2B 109.3
C1 C2 H2B 109.3
H2A C2 H2B 108.0
O6 C3 C4 109.3(2)
O6 C3 C2 106.4(2)
C4 C3 C2 112.0(2)
O6 C3 H3 109.7
C4 C3 H3 109.7
C2 C3 H3 109.7
C3 C4 C5 111.6(2)
C3 C4 H4A 109.3
C5 C4 H4A 109.3
C3 C4 H4B 109.3
C5 C4 H4B 109.3
H4A C4 H4B 108.0
C6 C5 C4 112.0(2)
C6 C5 C10 113.6(2)
C4 C5 C10 112.7(2)
C6 C5 H5 105.9
C4 C5 H5 105.9
C10 C5 H5 105.9
C7 C6 C5 110.9(2)
C7 C6 H6A 109.5
C5 C6 H6A 109.5
C7 C6 H6B 109.5
C5 C6 H6B 109.5
H6A C6 H6B 108.0
C6 C7 C8 111.1(2)
C6 C7 H7A 109.4
C8 C7 H7A 109.4
C6 C7 H7B 109.4
C8 C7 H7B 109.4
H7A C7 H7B 108.0
C14 C8 C7 111.5(2)
C14 C8 C9 112.3(2)
C7 C8 C9 111.6(2)
C14 C8 H8 107.0
C7 C8 H8 107.0
C9 C8 H8 107.0
C8 C9 C11 109.2(2)
C8 C9 C10 110.8(2)
C11 C9 C10 116.2(2)
C8 C9 H9 106.7
C11 C9 H9 106.7
C10 C9 H9 106.7
C19 C10 C1 109.5(2)
C19 C10 C5 112.3(2)
C1 C10 C5 106.4(2)
C19 C10 C9 110.7(2)
C1 C10 C9 110.5(2)
C5 C10 C9 107.3(2)
C9 C11 C12 111.9(2)
C9 C11 H11A 109.2
C12 C11 H11A 109.2
C9 C11 H11B 109.2
C12 C11 H11B 109.2
H11A C11 H11B 107.9
C13 C12 C11 112.6(2)
C13 C12 H12A 109.1
C11 C12 H12A 109.1
C13 C12 H12B 109.1
C11 C12 H12B 109.1
H12A C12 H12B 107.8
C14 C13 O1 59.99(16)
C14 C13 C12 119.5(2)
O1 C13 C12 114.6(2)
C14 C13 C17 108.8(2)
O1 C13 C17 112.0(2)
C12 C13 C17 124.7(2)
C13 C14 O1 59.90(16)
C13 C14 C8 123.8(2)
O1 C14 C8 115.6(2)
C13 C14 C15 109.6(2)
O1 C14 C15 111.9(2)
C8 C14 C15 120.8(2)
C14 C15 C16 104.1(2)
C14 C15 H15A 110.9
C16 C15 H15A 110.9
C14 C15 H15B 110.9
C16 C15 H15B 110.9
H15A C15 H15B 109.0
O2 C16 C15 111.1(3)
O2 C16 C17 115.1(2)
C15 C16 C17 104.4(2)
O2 C16 H16 108.7
C15 C16 H16 108.7
C17 C16 H16 108.7
C18 C17 C13 107.5(2)
C18 C17 C20 113.7(2)
C13 C17 C20 115.7(2)
C18 C17 C16 108.3(2)
C13 C17 C16 101.8(2)
C20 C17 C16 108.9(2)
C17 C18 H18A 109.5
C17 C18 H18B 109.5
H18A C18 H18B 109.5
C17 C18 H18C 109.5
H18A C18 H18C 109.5
H18B C18 H18C 109.5
C10 C19 H19A 109.5
C10 C19 H19B 109.5
H19A C19 H19B 109.5
C10 C19 H19C 109.5
H19A C19 H19C 109.5
H19B C19 H19C 109.5
C22 C20 C21 111.3(3)
C22 C20 C17 117.1(3)
C21 C20 C17 111.9(3)
C22 C20 H20 105.1
C21 C20 H20 105.1
C17 C20 H20 105.1
C20 C21 H21A 109.5
C20 C21 H21B 109.5
H21A C21 H21B 109.5
C20 C21 H21C 109.5
H21A C21 H21C 109.5
H21B C21 H21C 109.5
O3 C22 C23 110.2(2)
O3 C22 C20 102.1(3)
C23 C22 C20 118.1(3)
O3 C22 H22 108.7
C23 C22 H22 108.7
C20 C22 H22 108.7
C24' C23 C22 114.5(4)
C24' C23 C24 28.4(5)
C22 C23 C24 111.1(5)
C24' C23 H23A 82.3
C22 C23 H23A 109.4
C24 C23 H23A 109.4
C24' C23 H23B 128.1
C22 C23 H23B 109.4
C24 C23 H23B 109.4
H23A C23 H23B 108.0
C24' C23 H23C 108.2
C22 C23 H23C 108.5
C24 C23 H23C 131.6
H23A C23 H23C 29.0
H23B C23 H23C 81.7
C24' C23 H23D 108.2
C22 C23 H23D 107.9
C24 C23 H23D 83.5
H23A C23 H23D 131.9
H23B C23 H23D 29.4
H23C C23 H23D 109.5
C25 C24 C23 119.5(10)
C25 C24 H24A 107.5
C23 C24 H24A 107.5
C25 C24 H24B 107.5
C23 C24 H24B 107.5
H24A C24 H24B 107.0
C27 C25 C24 123.6(12)
C27 C25 C26 121.4(13)
C24 C25 C26 113.9(11)
C27 C25 H25 93.5
C24 C25 H25 93.5
C26 C25 H25 93.5
O4 C26 C25 122.7(13)
O4 C26 O3 114.9(12)
C25 C26 O3 119.1(12)
C23 C24' C25' 107.3(6)
C23 C24' H24C 110.3
C25' C24' H24C 110.3
C23 C24' H24D 110.3
C25' C24' H24D 110.3
H24C C24' H24D 108.5
C26' C25' C27' 108.9(9)
C26' C25' C24' 102.2(9)
C27' C25' C24' 111.7(8)
C26' C25' H25' 111.2
C27' C25' H25' 111.2
C24' C25' H25' 111.2
O4' C26' O3 123.2(10)
O4' C26' C25' 127.6(10)
O3 C26' C25' 109.0(8)
C25' C27' H27D 109.5
C25' C27' H27E 109.5
H27D C27' H27E 109.5
C25' C27' H27F 109.5
H27D C27' H27F 109.5
H27E C27' H27F 109.5
O5 C28 O6 124.7(3)
O5 C28 C29 124.6(3)
O6 C28 C29 110.7(3)
C28 C29 H29A 109.5
C28 C29 H29B 109.5
H29A C29 H29B 109.5
C28 C29 H29C 109.5
H29A C29 H29C 109.5
H29B C29 H29C 109.5

loop_
_geom_bond_atom_site_label_1
_geom_bond_atom_site_label_2
_geom_bond_distance
O1 C13 1.456(3)
O1 C14 1.457(3)
O2 C16 1.408(4)
O2 H2 0.8200
O3 C26' 1.238(12)
O3 C22 1.460(4)
O3 C26 1.480(16)
O5 C28 1.186(4)
O6 C28 1.326(4)
O6 C3 1.451(3)
C1 C2 1.520(4)
C1 C10 1.538(4)
C1 H1A 0.9700
C1 H1B 0.9700
C2 C3 1.508(5)
C2 H2A 0.9700
C2 H2B 0.9700
C3 C4 1.502(4)
C3 H3 0.9800
C4 C5 1.535(4)
C4 H4A 0.9700
C4 H4B 0.9700
C5 C6 1.518(4)
C5 C10 1.541(4)
C5 H5 0.9800
C6 C7 1.512(4)
C6 H6A 0.9700
C6 H6B 0.9700
C7 C8 1.523(4)
C7 H7A 0.9700
C7 H7B 0.9700
C8 C14 1.499(4)
C8 C9 1.530(4)
C8 H8 0.9800
C9 C11 1.535(4)
C9 C10 1.553(4)
C9 H9 0.9800
C10 C19 1.531(4)
C11 C12 1.538(4)
C11 H11A 0.9700
C11 H11B 0.9700
C12 C13 1.500(4)
C12 H12A 0.9700
C12 H12B 0.9700
C13 C14 1.459(4)
C13 C17 1.534(4)
C14 C15 1.500(4)
C15 C16 1.530(4)
C15 H15A 0.9700
C15 H15B 0.9700
C16 C17 1.581(4)
C16 H16 0.9800
C17 C18 1.526(4)
C17 C20 1.550(4)
C18 H18A 0.9600
C18 H18B 0.9600
C18 H18C 0.9600
C19 H19A 0.9600
C19 H19B 0.9600
C19 H19C 0.9600
C20 C22 1.519(5)
C20 C21 1.523(5)
C20 H20 0.9800
C21 H21A 0.9600
C21 H21B 0.9600
C21 H21C 0.9600
C22 C23 1.509(5)
C22 H22 0.9800
C23 C24' 1.477(9)
C23 C24 1.543(12)
C23 H23A 0.9700
C23 H23B 0.9700
C23 H23C 0.9555
C23 H23D 0.9656
O4 C26 1.212(16)
C24 C25 1.441(13)
C24 H24A 0.9700
C24 H24B 0.9700
C25 C27 1.442(14)
C25 C26 1.460(15)
C25 H25 0.9800
C27 H27A 0.9600
C27 H27B 0.9600
C27 H27C 0.9600
O4' C26' 1.185(12)
C24' C25' 1.572(13)
C24' H24C 0.9700
C24' H24D 0.9700
C25' C26' 1.527(13)
C25' C27' 1.549(10)
C25' H25' 0.9800
C27' H27D 0.9600
C27' H27E 0.9600
C27' H27F 0.9600
C28 C29 1.488(4)
C29 H29A 0.9600
C29 H29B 0.9600
C29 H29C 0.9600

loop_
_geom_hbond_atom_site_label_D
_geom_hbond_atom_site_label_H
_geom_hbond_atom_site_label_A
_geom_hbond_distance_DH
_geom_hbond_distance_HA
_geom_hbond_distance_DA
_geom_hbond_angle_DHA
_geom_hbond_site_symmetry_A
O2 H2 O5 0.82 2.51 3.217(4) 145.2 2_755
O2 H2 O1 0.82 2.25 2.798(3) 124.4 .

loop_
_geom_torsion_atom_site_label_1
_geom_torsion_atom_site_label_2
_geom_torsion_atom_site_label_3
_geom_torsion_atom_site_label_4
_geom_torsion
C10 C1 C2 C3 -55.9(3)
C28 O6 C3 C4 -82.1(3)
C28 O6 C3 C2 156.8(3)
C1 C2 C3 O6 171.7(2)
C1 C2 C3 C4 52.4(3)
O6 C3 C4 C5 -170.5(2)
C2 C3 C4 C5 -52.9(3)
C3 C4 C5 C6 -173.8(2)
C3 C4 C5 C10 56.6(3)
C4 C5 C6 C7 174.6(2)
C10 C5 C6 C7 -56.3(3)
C5 C6 C7 C8 53.8(3)
C6 C7 C8 C14 177.6(2)
C6 C7 C8 C9 -55.9(3)
C14 C8 C9 C11 -46.5(3)
C7 C8 C9 C11 -172.5(2)
C14 C8 C9 C10 -175.7(2)
C7 C8 C9 C10 58.3(3)
C2 C1 C10 C19 -65.4(3)
C2 C1 C10 C5 56.3(3)
C2 C1 C10 C9 172.4(2)
C6 C5 C10 C19 -65.1(3)
C4 C5 C10 C19 63.6(3)
C6 C5 C10 C1 175.0(2)
C4 C5 C10 C1 -56.2(3)
C6 C5 C10 C9 56.8(3)
C4 C5 C10 C9 -174.5(2)
C8 C9 C10 C19 66.1(3)
C11 C9 C10 C19 -59.3(3)
C8 C9 C10 C1 -172.4(2)
C11 C9 C10 C1 62.2(3)
C8 C9 C10 C5 -56.8(3)
C11 C9 C10 C5 177.8(2)
C8 C9 C11 C12 64.7(3)
C10 C9 C11 C12 -169.0(2)
C9 C11 C12 C13 -48.0(3)
C14 O1 C13 C12 -111.2(2)
C14 O1 C13 C17 99.7(2)
C11 C12 C13 C14 15.2(4)
C11 C12 C13 O1 83.3(3)
C11 C12 C13 C17 -132.0(3)
C12 C13 C14 O1 103.0(3)
C17 C13 C14 O1 -105.1(2)
O1 C13 C14 C8 -102.3(3)
C12 C13 C14 C8 0.7(4)
C17 C13 C14 C8 152.7(2)
O1 C13 C14 C15 104.5(2)
C12 C13 C14 C15 -152.5(3)
C17 C13 C14 C15 -0.5(3)
C13 O1 C14 C8 115.8(3)
C13 O1 C14 C15 -100.7(2)
C7 C8 C14 C13 141.7(3)
C9 C8 C14 C13 15.6(3)
C7 C8 C14 O1 72.1(3)
C9 C8 C14 O1 -54.0(3)
C7 C8 C14 C15 -67.9(3)
C9 C8 C14 C15 166.0(2)
C13 C14 C15 C16 -20.2(3)
O1 C14 C15 C16 44.3(3)
C8 C14 C15 C16 -174.3(2)
C14 C15 C16 O2 -92.3(3)
C14 C15 C16 C17 32.3(3)
C14 C13 C17 C18 -93.6(3)
O1 C13 C17 C18 -158.0(2)
C12 C13 C17 C18 56.6(3)
C14 C13 C17 C20 138.0(3)
O1 C13 C17 C20 73.7(3)
C12 C13 C17 C20 -71.8(4)
C14 C13 C17 C16 20.2(3)
O1 C13 C17 C16 -44.2(3)
C12 C13 C17 C16 170.3(2)
O2 C16 C17 C18 -156.9(3)
C15 C16 C17 C18 81.1(3)
O2 C16 C17 C13 89.9(3)
C15 C16 C17 C13 -32.0(3)
O2 C16 C17 C20 -32.8(3)
C15 C16 C17 C20 -154.7(2)
C18 C17 C20 C22 -65.5(4)
C13 C17 C20 C22 59.7(4)
C16 C17 C20 C22 173.6(3)
C18 C17 C20 C21 64.7(4)
C13 C17 C20 C21 -170.1(3)
C16 C17 C20 C21 -56.2(4)
C26' O3 C22 C23 -34.9(9)
C26 O3 C22 C23 -53.8(7)
C26' O3 C22 C20 -161.2(8)
C26 O3 C22 C20 179.9(7)
C21 C20 C22 O3 71.4(4)
C17 C20 C22 O3 -158.2(3)
C21 C20 C22 C23 -49.7(4)
C17 C20 C22 C23 80.8(3)
O3 C22 C23 C24' 21.3(6)
C20 C22 C23 C24' 138.1(5)
O3 C22 C23 C24 51.9(6)
C20 C22 C23 C24 168.7(5)
C24' C23 C24 C25 60.1(13)
C22 C23 C24 C25 -42.7(13)
C23 C24 C25 C27 -137.0(15)
C23 C24 C25 C26 31(2)
C27 C25 C26 O4 -21(3)
C24 C25 C26 O4 170.6(14)
C27 C25 C26 O3 137.5(15)
C24 C25 C26 O3 -31(2)
C26' O3 C26 O4 69(3)
C22 O3 C26 O4 -155.7(10)
C26' O3 C26 C25 -91(3)
C22 O3 C26 C25 44.1(17)
C22 C23 C24' C25' 27.5(9)
C24 C23 C24' C25' -61.8(14)
C23 C24' C25' C26' -70.0(9)
C23 C24' C25' C27' 173.7(8)
C22 O3 C26' O4' 174.2(9)
C26 O3 C26' O4' -131(4)
C22 O3 C26' C25' -10.0(14)
C26 O3 C26' C25' 45(2)
C27' C25' C26' O4' -4(2)
C24' C25' C26' O4' -122.7(13)
C27' C25' C26' O3 -180.0(8)
C24' C25' C26' O3 61.7(12)
C3 O6 C28 O5 -5.4(5)
C3 O6 C28 C29 174.8(3)
